data_2215819
loop_
_publ_author_name
'Kaliyaperumal Thanigaimani'
'Packianathan Thomas Muthiah'
'Daniel E. Lynch'

_publ_section_title
;
 Hydrogen-bonding patterns in the cocrystal
 2,4-diamino-6-phenyl-1,3,5-triazine--sorbic acid (1/1)
;
_journal_coeditor_code BT2556
_journal_issue 11
_journal_name_full 'Acta Crystallographica Section E'
_journal_page_first o4450
_journal_page_last o4451
_journal_paper_doi 10.1107/S1600536807052543
_journal_volume 63
_journal_year 2007
_chemical_formula_iupac 'C9 H9 N5, C6 H8 O2'
_chemical_formula_moiety 'C9 H9 N5, C6 H8 O2'
_chemical_formula_sum 'C15 H17 N5 O2'
_chemical_formula_weight 299.34
_chemical_name_systematic
;
2,4-diamino-6-phenyl-1,3,5-triazine--sorbic acid (1/1)
;
_space_group_IT_number 15
_symmetry_cell_setting monoclinic
_symmetry_space_group_name_Hall '-C 2yc'
_symmetry_space_group_name_H-M 'C 1 2/c 1'
_atom_sites_solution_hydrogens geom
_atom_sites_solution_primary direct
_atom_sites_solution_secondary difmap
_cell_angle_alpha 90
_cell_angle_beta 94.241(2)
_cell_angle_gamma 90
_cell_formula_units_Z 8
_cell_length_a 33.867(2)
_cell_length_b 7.4289(3)
_cell_length_c 12.2015(8)
_cell_measurement_reflns_used 25
_cell_measurement_temperature 120
_cell_measurement_theta_max 27.5
_cell_measurement_theta_min 3.3
_cell_volume 3061.4(3)
_computing_cell_refinement 'DENZO (Otwinowski & Minor, 1997) and COLLECT (Hooft, 1998)'
_computing_data_collection 'COLLECT (Hooft, 1998)'
_computing_data_reduction 'DENZO (Otwinowski & Minor, 1997) and COLLECT (Hooft, 1998)'
_computing_molecular_graphics 'PLATON (Spek, 2003)'
_computing_publication_material 'PLATON (Spek, 2003)'
_computing_structure_refinement 'SHELXL97 (Sheldrick, 1997)'
_computing_structure_solution 'SHELXS97 (Sheldrick, 1997)'
_diffrn_ambient_temperature 120
_diffrn_detector_area_resol_mean 9.091
_diffrn_measured_fraction_theta_full 0.988
_diffrn_measured_fraction_theta_max 0.988
_diffrn_measurement_device_type 'Bruker--Nonius 95mm CCD camera on \k-goniostat'
_diffrn_measurement_method '\f and \w'
_diffrn_radiation_monochromator graphite
_diffrn_radiation_source 'Bruker--Nonius FR591 rotating anode'
_diffrn_radiation_type MoK\a
_diffrn_radiation_wavelength 0.71073
_diffrn_reflns_av_R_equivalents 0.0561
_diffrn_reflns_av_sigmaI/netI 0.0541
_diffrn_reflns_limit_h_max 44
_diffrn_reflns_limit_h_min -42
_diffrn_reflns_limit_k_max 9
_diffrn_reflns_limit_k_min -7
_diffrn_reflns_limit_l_max 15
_diffrn_reflns_limit_l_min -15
_diffrn_reflns_number 15418
_diffrn_reflns_reduction_process ' ?'
_diffrn_reflns_theta_full 27.53
_diffrn_reflns_theta_max 27.53
_diffrn_reflns_theta_min 3.25
_diffrn_standards_decay_% 0
_exptl_absorpt_coefficient_mu 0.090
_exptl_absorpt_correction_type none
_exptl_crystal_colour colourless
_exptl_crystal_density_diffrn 1.299
_exptl_crystal_density_method 'Not Measured'
_exptl_crystal_description plate
_exptl_crystal_F_000 1264
_exptl_crystal_size_max 0.44
_exptl_crystal_size_mid 0.34
_exptl_crystal_size_min 0.22
_refine_diff_density_max 0.456
_refine_diff_density_min -0.474
_refine_ls_extinction_coef 0.0114(10)
_refine_ls_extinction_expression FC^*^=KFC[1+0.001XFC^2^\L^3^/SIN(2\Q)]^-1/4^
_refine_ls_extinction_method 'SHELXL97 (Sheldrick, 1997)'
_refine_ls_goodness_of_fit_ref 1.097
_refine_ls_hydrogen_treatment constr
_refine_ls_matrix_type full
_refine_ls_number_parameters 202
_refine_ls_number_reflns 3490
_refine_ls_number_restraints 0
_refine_ls_restrained_S_all 1.097
_refine_ls_R_factor_all 0.0904
_refine_ls_R_factor_gt 0.0587
_refine_ls_shift/su_max 0.000
_refine_ls_shift/su_mean 0.000
_refine_ls_structure_factor_coef Fsqd
_refine_ls_weighting_details 'calc w=1/[\s^2^(Fo^2^)+(0.0729P)^2^+1.012P] where P=(Fo^2^+2Fc^2^)/3'
_refine_ls_weighting_scheme calc
_refine_ls_wR_factor_gt 0.1337
_refine_ls_wR_factor_ref 0.1505
_reflns_number_gt 2409
_reflns_number_total 3490
_reflns_threshold_expression I>2\s(I)
_cod_data_source_file bt2556.cif
_cod_data_source_block I
_cod_depositor_comments
;
The following automatic conversions were performed:
'_symmetry_cell_setting' value 'Monoclinic' changed to 'monoclinic'
according to '/home/saulius/struct/CIF-dictionaries/cif_core.dic'
dictionary named 'cif_core.dic' version 2.4.1 from 2010-06-29.

Automatic conversion script
Id: cif_fix_enum 1527 2010-12-29 10:47:43Z saulius 

The following automatic conversions were performed:

'_symmetry_cell_setting' value 'Monoclinic' changed to 'monoclinic'
according to /home/saulius/struct/CIF-dictionaries/cif_core.dic
dictionary named 'cif_core.dic' version 2.4.1 from 2010-06-29.

Automatic conversion script
Id: cif_fix_values 1715 2011-07-08 13:25:40Z adriana 
;
_cod_original_sg_symbol_H-M 'C 2/c'
_cod_database_code 2215819
_cod_database_fobs_code 2215819

loop_
_symmetry_equiv_pos_as_xyz
x,y,z
-x,y,1/2-z
-x,-y,-z
x,-y,1/2+z
1/2+x,1/2+y,z
1/2-x,1/2+y,1/2-z
1/2-x,1/2-y,-z
1/2+x,1/2-y,1/2+z

loop_
_atom_site_aniso_label
_atom_site_aniso_U_11
_atom_site_aniso_U_22
_atom_site_aniso_U_33
_atom_site_aniso_U_12
_atom_site_aniso_U_13
_atom_site_aniso_U_23
N1 0.0282(8) 0.0219(7) 0.0154(7) -0.0008(6) 0.0032(6) -0.0006(5)
N2 0.0455(10) 0.0219(8) 0.0142(7) -0.0042(6) 0.0027(7) 0.0004(5)
N3 0.0313(8) 0.0214(7) 0.0121(7) -0.0007(6) 0.0031(6) -0.0007(5)
N4 0.0466(10) 0.0237(8) 0.0133(7) -0.0073(6) 0.0031(6) -0.0003(6)
N5 0.0280(8) 0.0231(8) 0.0142(7) -0.0007(6) 0.0022(6) -0.0014(5)
C2 0.0268(9) 0.0195(8) 0.0172(8) 0.0038(6) 0.0023(7) 0.0007(6)
C4 0.0257(9) 0.0225(9) 0.0160(8) 0.0021(7) 0.0029(7) 0.0007(6)
C6 0.0210(8) 0.0226(9) 0.0153(8) 0.0037(6) 0.0027(7) -0.0002(6)
C7 0.0228(9) 0.0245(9) 0.0188(8) 0.0000(7) 0.0053(7) -0.0028(7)
C8 0.0301(10) 0.0273(9) 0.0222(9) -0.0009(7) 0.0019(8) -0.0006(7)
C9 0.0360(11) 0.0267(10) 0.0331(11) -0.0024(8) 0.0096(8) 0.0014(8)
C10 0.0521(14) 0.0370(11) 0.0366(12) -0.0214(9) 0.0178(10) -0.0122(9)
C11 0.0776(17) 0.0617(15) 0.0241(11) -0.0389(13) 0.0079(11) -0.0139(10)
C12 0.0558(14) 0.0462(12) 0.0196(10) -0.0238(10) 0.0059(9) -0.0027(8)
O1 0.0455(8) 0.0263(7) 0.0203(7) -0.0054(5) 0.0054(6) -0.0022(5)
O2 0.0508(9) 0.0287(7) 0.0217(7) -0.0119(6) 0.0088(6) -0.0052(5)
C13 0.0291(10) 0.0250(9) 0.0203(9) 0.0011(7) 0.0033(7) -0.0024(7)
C14 0.0322(10) 0.0269(9) 0.0245(10) -0.0028(7) 0.0013(8) -0.0045(7)
C15 0.0240(9) 0.0286(9) 0.0249(9) 0.0006(7) 0.0003(7) -0.0009(7)
C16 0.0262(10) 0.0307(10) 0.0295(10) -0.0018(7) -0.0004(8) 0.0004(8)
C17 0.0346(11) 0.0332(10) 0.0321(11) 0.0003(8) 0.0018(8) 0.0072(8)
C18 0.0452(13) 0.0351(12) 0.0489(13) -0.0036(9) 0.0073(10) 0.0109(10)

loop_
_atom_site_type_symbol
_atom_site_label
_atom_site_fract_x
_atom_site_fract_y
_atom_site_fract_z
_atom_site_U_iso_or_equiv
_atom_site_thermal_displace_type
_atom_site_calc_flag
_atom_site_refinement_flags
_atom_site_occupancy
N N1 0.33830(4) -0.02806(18) 0.59344(11) 0.0218(4) Uani . . 1.000
N N2 0.36560(5) 0.21597(18) 0.51237(11) 0.0272(5) Uani . . 1.000
N N3 0.36902(4) 0.20752(17) 0.70125(11) 0.0215(4) Uani . . 1.000
N N4 0.36933(5) 0.19093(19) 0.88889(11) 0.0278(5) Uani . . 1.000
N N5 0.34027(4) -0.04358(18) 0.78884(11) 0.0217(4) Uani . . 1.000
C C2 0.35752(5) 0.1316(2) 0.60467(13) 0.0211(5) Uani . . 1.000
C C4 0.35938(5) 0.1172(2) 0.79131(13) 0.0213(5) Uani . . 1.000
C C6 0.33086(5) -0.1085(2) 0.68777(13) 0.0196(5) Uani . . 1.000
C C7 0.30998(5) -0.2847(2) 0.67783(13) 0.0218(5) Uani . . 1.000
C C8 0.30691(5) -0.3975(2) 0.76805(14) 0.0265(5) Uani . . 1.000
C C9 0.28704(6) -0.5603(2) 0.75629(16) 0.0316(6) Uani . . 1.000
C C10 0.26997(6) -0.6115(3) 0.65530(17) 0.0412(7) Uani . . 1.000
C C11 0.27256(8) -0.5011(3) 0.56587(18) 0.0543(8) Uani . . 1.000
C C12 0.29259(6) -0.3383(3) 0.57683(15) 0.0404(7) Uani . . 1.000
O O1 0.40728(4) 0.53754(16) 0.87083(10) 0.0306(4) Uani . . 1.000
O O2 0.40583(4) 0.51815(16) 0.68782(10) 0.0334(4) Uani . . 1.000
C C13 0.41368(5) 0.6024(2) 0.78110(14) 0.0247(5) Uani . . 1.000
C C14 0.43088(5) 0.7830(2) 0.77198(15) 0.0279(6) Uani . . 1.000
C C15 0.43979(5) 0.8600(2) 0.67794(15) 0.0259(5) Uani . . 1.000
C C16 0.45628(5) 1.0387(2) 0.67058(16) 0.0289(6) Uani . . 1.000
C C17 0.46605(6) 1.1137(2) 0.57754(16) 0.0333(6) Uani . . 1.000
C C18 0.48345(7) 1.2975(3) 0.56732(19) 0.0429(7) Uani . . 1.000
H H2A 0.37800 0.31710 0.51570 0.0330 Uiso calc R 1.000
H H2B 0.35840 0.16920 0.44960 0.0330 Uiso calc R 1.000
H H4A 0.38150 0.29260 0.89280 0.0330 Uiso calc R 1.000
H H4B 0.36360 0.13680 0.94800 0.0330 Uiso calc R 1.000
H H8 0.31830 -0.36340 0.83660 0.0320 Uiso calc R 1.000
H H9 0.28520 -0.63500 0.81690 0.0380 Uiso calc R 1.000
H H10 0.25670 -0.72080 0.64760 0.0490 Uiso calc R 1.000
H H11 0.26090 -0.53560 0.49770 0.0650 Uiso calc R 1.000
H H12 0.29430 -0.26450 0.51580 0.0480 Uiso calc R 1.000
H H2 0.39530 0.42140 0.69930 0.0500 Uiso calc R 1.000
H H14 0.43590 0.84850 0.83640 0.0330 Uiso calc R 1.000
H H15 0.43510 0.79460 0.61330 0.0310 Uiso calc R 1.000
H H16 0.46030 1.10520 0.73500 0.0350 Uiso calc R 1.000
H H17 0.46170 1.04640 0.51350 0.0400 Uiso calc R 1.000
H H18A 0.48580 1.35430 0.63820 0.0640 Uiso calc R 1.000
H H18B 0.46650 1.36840 0.51760 0.0640 Uiso calc R 1.000
H H18C 0.50920 1.28770 0.53960 0.0640 Uiso calc R 1.000

loop_
_atom_type_symbol
_atom_type_description
_atom_type_scat_dispersion_real
_atom_type_scat_dispersion_imag
_atom_type_scat_source
O O 0.0106 0.0060 'International Tables Vol C Tables 4.2.6.8 and 6.1.1.4'
N N 0.0061 0.0033 'International Tables Vol C Tables 4.2.6.8 and 6.1.1.4'
H H 0.0000 0.0000 'International Tables Vol C Tables 4.2.6.8 and 6.1.1.4'
C C 0.0033 0.0016 'International Tables Vol C Tables 4.2.6.8 and 6.1.1.4'

loop_
_geom_angle_atom_site_label_1
_geom_angle_atom_site_label_2
_geom_angle_atom_site_label_3
_geom_angle
_geom_angle_publ_flag
C13 O2 H2 109.51 no
C2 N1 C6 115.08(13) no
C2 N3 C4 115.84(13) no
C4 N5 C6 114.67(13) no
C2 N2 H2B 119.97 no
H2A N2 H2B 120.02 no
C2 N2 H2A 120.01 no
C4 N4 H4A 119.97 no
H4A N4 H4B 120.05 no
C4 N4 H4B 119.97 no
N1 C2 N3 124.36(14) no
N1 C2 N2 116.91(14) no
N2 C2 N3 118.73(14) no
N3 C4 N4 117.63(14) no
N3 C4 N5 124.30(14) no
N4 C4 N5 118.07(14) no
N5 C6 C7 118.07(14) no
N1 C6 N5 125.73(14) no
N1 C6 C7 116.20(14) no
C6 C7 C8 121.82(14) no
C6 C7 C12 119.59(15) no
C8 C7 C12 118.59(16) no
C7 C8 C9 120.46(16) no
C8 C9 C10 120.17(17) no
C9 C10 C11 120.0(2) no
C10 C11 C12 120.2(2) no
C7 C12 C11 120.59(18) no
C7 C8 H8 119.77 no
C9 C8 H8 119.78 no
C10 C9 H9 119.92 no
C8 C9 H9 119.91 no
C11 C10 H10 120.02 no
C9 C10 H10 120.01 no
C10 C11 H11 119.89 no
C12 C11 H11 119.89 no
C7 C12 H12 119.71 no
C11 C12 H12 119.69 no
O1 C13 C14 121.45(15) no
O2 C13 C14 115.26(15) no
O1 C13 O2 123.29(14) no
C13 C14 C15 124.85(16) no
C14 C15 C16 124.00(16) no
C15 C16 C17 124.06(17) no
C16 C17 C18 125.36(17) no
C13 C14 H14 117.55 no
C15 C14 H14 117.60 no
C14 C15 H15 117.99 no
C16 C15 H15 118.01 no
C15 C16 H16 117.94 no
C17 C16 H16 118.00 no
C16 C17 H17 117.29 no
C18 C17 H17 117.35 no
C17 C18 H18A 109.45 no
C17 C18 H18B 109.41 no
C17 C18 H18C 109.48 no
H18A C18 H18B 109.48 no
H18A C18 H18C 109.47 no
H18B C18 H18C 109.54 no

loop_
_geom_bond_atom_site_label_1
_geom_bond_atom_site_label_2
_geom_bond_distance
_geom_bond_publ_flag
O1 C13 1.230(2) no
O2 C13 1.309(2) no
O2 H2 0.8190 no
N1 C6 1.337(2) no
N1 C2 1.355(2) no
N2 C2 1.335(2) no
N3 C4 1.348(2) no
N3 C2 1.338(2) no
N4 C4 1.331(2) no
N5 C4 1.358(2) no
N5 C6 1.340(2) no
N2 H2A 0.8602 no
N2 H2B 0.8597 no
N4 H4A 0.8601 no
N4 H4B 0.8604 no
C6 C7 1.488(2) no
C7 C8 1.393(2) no
C7 C12 1.384(2) no
C8 C9 1.386(2) no
C9 C10 1.375(3) no
C10 C11 1.373(3) no
C11 C12 1.388(3) no
C8 H8 0.9300 no
C9 H9 0.9304 no
C10 H10 0.9294 no
C11 H11 0.9300 no
C12 H12 0.9300 no
C13 C14 1.470(2) no
C14 C15 1.336(2) no
C15 C16 1.446(2) no
C16 C17 1.328(3) no
C17 C18 1.496(3) no
C14 H14 0.9294 no
C15 H15 0.9299 no
C16 H16 0.9298 no
C17 H17 0.9302 no
C18 H18A 0.9603 no
C18 H18B 0.9610 no
C18 H18C 0.9612 no

loop_
_geom_contact_atom_site_label_1
_geom_contact_atom_site_label_2
_geom_contact_distance
_geom_contact_site_symmetry_2
_geom_contact_publ_flag
O1 N2 2.9477(19) 4_565 no
O1 N4 2.8935(19) . no
O2 N3 2.6337(18) . no
O1 H4A 2.0445 . no
O1 H18B 2.6808 4_575 no
O1 H2A 2.3523 4_565 no
O2 H2A 2.6901 . no
O2 H15 2.4820 . no
N1 N4 3.031(2) 4_554 no
N2 O1 2.9477(19) 4_564 no
N2 N5 3.0771(19) 4_554 no
N3 C13 3.409(2) . no
N3 C16 3.257(2) 1_545 no
N3 C9 3.378(2) 1_565 no
N3 O2 2.6337(18) . no
N4 O1 2.8935(19) . no
N4 N1 3.031(2) 4_555 no
N5 C14 3.348(2) 1_545 no
N5 N2 3.0771(19) 4_555 no
N1 H4B 2.1819 4_554 no
N1 H12 2.4484 . no
N2 H2 2.8642 . no
N2 H4B 2.7353 4_554 no
N2 H8 2.8031 4_554 no
N3 H2 1.8222 . no
N4 H2B 2.8078 4_555 no
N5 H8 2.5695 . no
N5 H2B 2.2175 4_555 no
C2 C16 3.451(2) 1_545 no
C2 C15 3.502(2) 1_545 no
C4 C14 3.488(2) 1_545 no
C4 C9 3.431(2) 1_565 no
C6 C14 3.559(2) 1_545 no
C8 C10 3.540(3) 6_556 no
C9 N3 3.378(2) 1_545 no
C9 C4 3.431(2) 1_545 no
C10 C8 3.540(3) 6_546 no
C12 C12 3.572(3) 7_546 no
C13 N3 3.409(2) . no
C14 C4 3.488(2) 1_565 no
C14 N5 3.348(2) 1_565 no
C14 C6 3.559(2) 1_565 no
C15 C2 3.502(2) 1_565 no
C16 C16 3.417(3) 2_656 no
C16 N3 3.257(2) 1_565 no
C16 C2 3.451(2) 1_565 no
C17 C17 3.517(3) 3_676 no
C2 H4B 2.7804 4_554 no
C2 H2 2.7179 . no
C4 H2 2.8371 . no
C4 H2B 2.8753 4_555 no
C8 H10 2.7841 6_556 no
C13 H4A 2.9260 . no
C16 H16 3.0119 2_656 no
C17 H17 3.0063 3_676 no
C17 H14 3.0552 4_574 no
H2 N2 2.8642 . no
H2 N3 1.8222 . no
H2 C4 2.8371 . no
H2 H2A 2.4017 . no
H2 C2 2.7179 . no
H2A O1 2.3523 4_564 no
H2A H2 2.4017 . no
H2A O2 2.6901 . no
H2B N4 2.8078 4_554 no
H2B N5 2.2175 4_554 no
H2B C4 2.8753 4_554 no
H2B H4B 2.2803 4_554 no
H2B H8 2.3558 4_554 no
H4A C13 2.9260 . no
H4A O1 2.0445 . no
H4B N1 2.1819 4_555 no
H4B H2B 2.2802 4_555 no
H4B N2 2.7353 4_555 no
H4B C2 2.7804 4_555 no
H8 H2B 2.3558 4_555 no
H8 N5 2.5695 . no
H8 N2 2.8031 4_555 no
H9 H12 2.5360 4_545 no
H10 H11 2.5724 7_536 no
H10 C8 2.7841 6_546 no
H11 H10 2.5724 7_536 no
H12 N1 2.4484 . no
H12 H9 2.5360 4_544 no
H14 H16 2.4498 . no
H14 C17 3.0552 4_575 no
H14 H17 2.4007 4_575 no
H15 O2 2.4820 . no
H15 H17 2.4404 . no
H16 H14 2.4498 . no
H16 H18A 2.3909 . no
H16 C16 3.0119 2_656 no
H17 H15 2.4404 . no
H17 C17 3.0063 3_676 no
H17 H14 2.4007 4_574 no
H18A H16 2.3909 . no
H18B O1 2.6808 4_574 no

loop_
_geom_hbond_atom_site_label_D
_geom_hbond_atom_site_label_H
_geom_hbond_atom_site_label_A
_geom_hbond_site_symmetry_A
_geom_hbond_distance_DH
_geom_hbond_distance_HA
_geom_hbond_distance_DA
_geom_hbond_angle_DHA
_geom_hbond_publ_flag
O2 H2 N3 . 0.8200 1.8200 2.6337(18) 171.00 y
N2 H2A O1 4_564 0.8600 2.3500 2.9477(19) 127.00 y
N2 H2B N5 4_554 0.8600 2.2200 3.0771(19) 179.00 y
N4 H4A O1 . 0.8600 2.0400 2.8935(19) 169.00 y
N4 H4B N1 4_555 0.8600 2.1800 3.031(2) 169.00 y
C12 H12 N1 . 0.9300 2.4500 2.775(3) 101.00 y

loop_
_geom_torsion_atom_site_label_1
_geom_torsion_atom_site_label_2
_geom_torsion_atom_site_label_3
_geom_torsion_atom_site_label_4
_geom_torsion
_geom_torsion_publ_flag
C2 N1 C6 N5 0.9(2) no
C2 N1 C6 C7 -179.65(14) no
C6 N1 C2 N2 179.82(15) no
C6 N1 C2 N3 0.5(2) no
C2 N3 C4 N4 -178.16(15) no
C4 N3 C2 N1 -1.8(2) no
C4 N3 C2 N2 178.90(15) no
C2 N3 C4 N5 1.9(2) no
C4 N5 C6 N1 -0.8(2) no
C4 N5 C6 C7 179.76(14) no
C6 N5 C4 N4 179.35(15) no
C6 N5 C4 N3 -0.7(2) no
N1 C6 C7 C12 -12.8(2) no
N1 C6 C7 C8 167.99(15) no
N5 C6 C7 C12 166.65(16) no
N5 C6 C7 C8 -12.5(2) no
C6 C7 C12 C11 -179.24(19) no
C12 C7 C8 C9 0.4(3) no
C6 C7 C8 C9 179.57(16) no
C8 C7 C12 C11 0.0(3) no
C7 C8 C9 C10 -0.3(3) no
C8 C9 C10 C11 -0.1(3) no
C9 C10 C11 C12 0.4(3) no
C10 C11 C12 C7 -0.4(3) no
O2 C13 C14 C15 -2.3(3) no
O1 C13 C14 C15 177.82(17) no
C13 C14 C15 C16 179.26(16) no
C14 C15 C16 C17 178.28(18) no
C15 C16 C17 C18 -179.48(18) no

loop_
_cod_related_entry_id
_cod_related_entry_database
_cod_related_entry_code
1 ChemSpider 30655350
